data_7052809
loop_
_publ_author_name
'Afzaal, Mohammad'
'Rosenberg, Chico L.'
'Malik, Mohammad A.'
'White, Andrew J. P.'
'O'Brien, Paul'

_publ_section_title
;
 Phosphine stabilized copper(i) complexes of dithiocarbamates and
 xanthates and their decomposition pathways
;
_journal_issue 12
_journal_name_full 'New Journal of Chemistry'
_journal_page_first 2773
_journal_paper_doi 10.1039/c1nj20586b
_journal_volume 35
_journal_year 2011
_chemical_formula_moiety 'C16 H38 Cu2 N2 P2 S4'
_chemical_formula_sum 'C16 H38 Cu2 N2 P2 S4'
_chemical_formula_weight 575.74
_chemical_name_systematic
;
?
;
_space_group_IT_number 14
_symmetry_cell_setting monoclinic
_symmetry_space_group_name_Hall '-P 2yn'
_symmetry_space_group_name_H-M 'P 1 21/n 1'
_atom_sites_solution_hydrogens geom
_atom_sites_solution_primary direct
_atom_sites_solution_secondary difmap
_audit_creation_method SHELXL-97
_cell_angle_alpha 90.00
_cell_angle_beta 111.287(4)
_cell_angle_gamma 90.00
_cell_formula_units_Z 2
_cell_length_a 10.1476(6)
_cell_length_b 12.1434(8)
_cell_length_c 12.1663(9)
_cell_measurement_reflns_used 23
_cell_measurement_temperature 293
_cell_measurement_theta_max 25.01
_cell_measurement_theta_min 10.72
_cell_volume 1396.92(17)
_computing_cell_refinement 'Siemens XSCANS'
_computing_data_collection 'Siemens XSCANS'
_computing_data_reduction 'Siemens SHELXTL'
_computing_molecular_graphics 'Siemens SHELXTL'
_computing_publication_material 'Siemens SHELXTL'
_computing_structure_refinement 'SHELXL-97 (Sheldrick, 1997)'
_computing_structure_solution 'SHELXS-97 (Sheldrick, 1990)'
_diffrn_ambient_temperature 293
_diffrn_measured_fraction_theta_full 0.998
_diffrn_measured_fraction_theta_max 0.998
_diffrn_measurement_device_type 'Siemens P4'
_diffrn_measurement_method '\w scans'
_diffrn_radiation_monochromator graphite
_diffrn_radiation_source 'sealed tube'
_diffrn_radiation_type CuK\a
_diffrn_radiation_wavelength 1.54178
_diffrn_reflns_av_R_equivalents 0.0721
_diffrn_reflns_av_sigmaI/netI 0.0443
_diffrn_reflns_limit_h_max 11
_diffrn_reflns_limit_h_min 0
_diffrn_reflns_limit_k_max 0
_diffrn_reflns_limit_k_min -13
_diffrn_reflns_limit_l_max 12
_diffrn_reflns_limit_l_min -13
_diffrn_reflns_number 2206
_diffrn_reflns_theta_full 59.97
_diffrn_reflns_theta_max 59.97
_diffrn_reflns_theta_min 5.93
_diffrn_standards_interval_count 97
_diffrn_standards_number 3
_exptl_absorpt_coefficient_mu 5.783
_exptl_absorpt_correction_T_max 0.1992
_exptl_absorpt_correction_T_min 0.0894
_exptl_absorpt_correction_type psi-scan
_exptl_absorpt_process_details
;
Siemens XPREP
;
_exptl_crystal_colour Yellow
_exptl_crystal_density_diffrn 1.369
_exptl_crystal_density_method 'not measured'
_exptl_crystal_description prisms
_exptl_crystal_F_000 600
_exptl_crystal_size_max 0.60
_exptl_crystal_size_mid 0.50
_exptl_crystal_size_min 0.43
_refine_diff_density_max 0.662
_refine_diff_density_min -0.432
_refine_diff_density_rms 0.075
_refine_ls_extinction_coef 0.0027(6)
_refine_ls_extinction_expression Fc^*^=kFc[1+0.001xFc^2^\l^3^/sin(2\q)]^-1/4^
_refine_ls_extinction_method SHELXL
_refine_ls_goodness_of_fit_ref 1.055
_refine_ls_hydrogen_treatment constr
_refine_ls_matrix_type full
_refine_ls_number_parameters 132
_refine_ls_number_reflns 2078
_refine_ls_number_restraints 48
_refine_ls_restrained_S_all 1.073
_refine_ls_R_factor_all 0.0658
_refine_ls_R_factor_gt 0.0512
_refine_ls_shift/su_max 0.000
_refine_ls_shift/su_mean 0.000
_refine_ls_structure_factor_coef Fsqd
_refine_ls_weighting_details 'calc w=1/[\s^2^(Fo^2^)+(0.0896P)^2^+0.0000P] where P=(Fo^2^+2Fc^2^)/3'
_refine_ls_weighting_scheme calc
_refine_ls_wR_factor_gt 0.1329
_refine_ls_wR_factor_ref 0.1413
_reflns_number_gt 1655
_reflns_number_total 2078
_reflns_threshold_expression >2sigma(I)
_cod_data_source_file c1nj20586b.txt
_cod_data_source_block 2
_cod_depositor_comments
;
The following automatic conversions were performed:

'_symmetry_cell_setting' value 'Monoclinic' changed to 'monoclinic'
according to /home/saulius/struct/CIF-dictionaries/cif_core.dic
dictionary named 'cif_core.dic' version 2.4.1 from 2010-06-29.

Automatic conversion script
Id: cif_fix_values 1715 2011-07-08 13:25:40Z adriana 
;
_cod_original_sg_symbol_H-M P2(1)/n
_cod_database_code 7052809

loop_
_symmetry_equiv_pos_as_xyz
'x, y, z'
'-x+1/2, y+1/2, -z+1/2'
'-x, -y, -z'
'x-1/2, -y-1/2, z-1/2'

loop_
_atom_site_label
_atom_site_type_symbol
_atom_site_fract_x
_atom_site_fract_y
_atom_site_fract_z
_atom_site_U_iso_or_equiv
_atom_site_adp_type
_atom_site_occupancy
_atom_site_symmetry_multiplicity
_atom_site_calc_flag
_atom_site_refinement_flags
_atom_site_disorder_assembly
_atom_site_disorder_group
Cu Cu 0.56499(8) 0.59741(6) 0.52734(7) 0.0657(3) Uani 1 1 d . . .
S1 S 0.60844(15) 0.60962(11) 0.34956(12) 0.0683(4) Uani 1 1 d . . .
C2 C 0.6962(4) 0.4883(4) 0.3900(4) 0.0507(9) Uani 1 1 d . . .
S3 S 0.68179(12) 0.42122(10) 0.51154(10) 0.0559(3) Uani 1 1 d . . .
N4 N 0.7757(4) 0.4460(4) 0.3349(4) 0.0607(10) Uani 1 1 d . . .
C5 C 0.8053(7) 0.5073(6) 0.2423(5) 0.0854(18) Uani 1 1 d . . .
H5A H 0.9015 0.4924 0.2480 0.102 Uiso 1 1 calc R . .
H5B H 0.7973 0.5857 0.2542 0.102 Uiso 1 1 calc R . .
C6 C 0.7039(12) 0.4758(11) 0.1203(6) 0.152(5) Uani 1 1 d . . .
H6A H 0.7260 0.5172 0.0620 0.229 Uiso 1 1 calc R . .
H6B H 0.6088 0.4916 0.1139 0.229 Uiso 1 1 calc R . .
H6C H 0.7129 0.3985 0.1077 0.229 Uiso 1 1 calc R . .
C7 C 0.8470(6) 0.3370(5) 0.3660(5) 0.0704(13) Uani 1 1 d . . .
H7A H 0.8518 0.3032 0.2953 0.084 Uiso 1 1 calc R . .
H7B H 0.7908 0.2894 0.3959 0.084 Uiso 1 1 calc R . .
C8 C 0.9930(7) 0.3458(6) 0.4564(6) 0.0881(18) Uani 1 1 d . . .
H8A H 1.0344 0.2737 0.4735 0.132 Uiso 1 1 calc R . .
H8B H 0.9887 0.3778 0.5272 0.132 Uiso 1 1 calc R . .
H8C H 1.0497 0.3914 0.4266 0.132 Uiso 1 1 calc R . .
P9 P 0.66258(15) 0.69877(12) 0.68698(13) 0.0713(4) Uani 1 1 d D . .
C10 C 0.5723(11) 0.6946(13) 0.7903(10) 0.119(5) Uani 0.805(19) 1 d PDU A 1
H10A H 0.6206 0.7411 0.8565 0.178 Uiso 0.805(19) 1 calc PR A 1
H10B H 0.5712 0.6203 0.8170 0.178 Uiso 0.805(19) 1 calc PR A 1
H10C H 0.4769 0.7201 0.7522 0.178 Uiso 0.805(19) 1 calc PR A 1
C11 C 0.6807(17) 0.8416(7) 0.6651(9) 0.126(5) Uani 0.805(19) 1 d PDU A 1
H11A H 0.7259 0.8769 0.7400 0.189 Uiso 0.805(19) 1 calc PR A 1
H11B H 0.5889 0.8735 0.6260 0.189 Uiso 0.805(19) 1 calc PR A 1
H11C H 0.7371 0.8518 0.6173 0.189 Uiso 0.805(19) 1 calc PR A 1
C12 C 0.8412(10) 0.6656(8) 0.7881(9) 0.095(3) Uani 0.805(19) 1 d PDU A 1
H12A H 0.8684 0.7160 0.8533 0.143 Uiso 0.805(19) 1 calc PR A 1
H12B H 0.9060 0.6717 0.7473 0.143 Uiso 0.805(19) 1 calc PR A 1
H12C H 0.8429 0.5917 0.8167 0.143 Uiso 0.805(19) 1 calc PR A 1
C10' C 0.532(3) 0.761(4) 0.733(4) 0.112(10) Uiso 0.195(19) 1 d PDU A 2
H10D H 0.5777 0.8058 0.8015 0.168 Uiso 0.195(19) 1 calc PR A 2
H10E H 0.4769 0.7052 0.7514 0.168 Uiso 0.195(19) 1 calc PR A 2
H10F H 0.4714 0.8069 0.6704 0.168 Uiso 0.195(19) 1 calc PR A 2
C11' C 0.745(4) 0.820(3) 0.652(4) 0.114(10) Uiso 0.195(19) 1 d PDU A 2
H11D H 0.7882 0.8630 0.7226 0.171 Uiso 0.195(19) 1 calc PR A 2
H11E H 0.6750 0.8634 0.5942 0.171 Uiso 0.195(19) 1 calc PR A 2
H11F H 0.8164 0.7976 0.6223 0.171 Uiso 0.195(19) 1 calc PR A 2
C12' C 0.794(4) 0.654(3) 0.820(3) 0.103(9) Uiso 0.195(19) 1 d PDU A 2
H12D H 0.8147 0.7120 0.8776 0.154 Uiso 0.195(19) 1 calc PR A 2
H12E H 0.8784 0.6351 0.8060 0.154 Uiso 0.195(19) 1 calc PR A 2
H12F H 0.7605 0.5906 0.8493 0.154 Uiso 0.195(19) 1 calc PR A 2

loop_
_atom_site_aniso_label
_atom_site_aniso_U_11
_atom_site_aniso_U_22
_atom_site_aniso_U_33
_atom_site_aniso_U_23
_atom_site_aniso_U_13
_atom_site_aniso_U_12
Cu 0.0721(5) 0.0630(5) 0.0679(5) -0.0178(3) 0.0326(4) -0.0094(3)
S1 0.0717(7) 0.0700(8) 0.0706(7) 0.0221(6) 0.0347(6) 0.0202(6)
C2 0.0406(18) 0.062(2) 0.047(2) 0.0016(18) 0.0132(16) 0.0002(17)
S3 0.0540(6) 0.0613(6) 0.0531(6) 0.0102(5) 0.0203(4) 0.0103(5)
N4 0.060(2) 0.071(2) 0.057(2) -0.0017(18) 0.0273(17) 0.0039(19)
C5 0.087(4) 0.112(5) 0.074(3) 0.008(3) 0.049(3) 0.008(4)
C6 0.179(10) 0.219(13) 0.054(4) 0.002(5) 0.037(5) -0.019(10)
C7 0.068(3) 0.068(3) 0.083(3) -0.013(3) 0.037(3) -0.002(2)
C8 0.065(3) 0.098(4) 0.104(4) 0.008(4) 0.034(3) 0.018(3)
P9 0.0678(8) 0.0726(8) 0.0770(8) -0.0299(7) 0.0306(6) -0.0146(6)
C10 0.097(6) 0.174(11) 0.099(7) -0.065(7) 0.052(5) -0.042(7)
C11 0.180(11) 0.076(5) 0.093(6) -0.016(5) 0.013(7) 0.009(6)
C12 0.094(6) 0.089(5) 0.093(5) -0.022(4) 0.023(5) -0.010(5)

loop_
_atom_type_symbol
_atom_type_description
_atom_type_scat_dispersion_real
_atom_type_scat_dispersion_imag
_atom_type_scat_source
C C 0.0181 0.0091 'International Tables Vol C Tables 4.2.6.8 and 6.1.1.4'
H H 0.0000 0.0000 'International Tables Vol C Tables 4.2.6.8 and 6.1.1.4'
N N 0.0311 0.0180 'International Tables Vol C Tables 4.2.6.8 and 6.1.1.4'
P P 0.2955 0.4335 'International Tables Vol C Tables 4.2.6.8 and 6.1.1.4'
S S 0.3331 0.5567 'International Tables Vol C Tables 4.2.6.8 and 6.1.1.4'
Cu Cu -1.9646 0.5888 'International Tables Vol C Tables 4.2.6.8 and 6.1.1.4'

loop_
_geom_angle_atom_site_label_1
_geom_angle_atom_site_label_2
_geom_angle_atom_site_label_3
_geom_angle
_geom_angle_site_symmetry_1
_geom_angle_site_symmetry_3
P9 Cu S1 126.66(6) . .
P9 Cu S3 109.32(5) . 3_666
S1 Cu S3 110.84(5) . 3_666
P9 Cu S3 118.27(6) . .
S1 Cu S3 74.38(4) . .
S3 Cu S3 113.50(4) 3_666 .
P9 Cu Cu 137.39(7) . 3_666
S1 Cu Cu 93.83(5) . 3_666
S3 Cu Cu 58.59(4) 3_666 3_666
S3 Cu Cu 54.91(4) . 3_666
C2 S1 Cu 86.14(15) . .
N4 C2 S1 122.7(3) . .
N4 C2 S3 120.2(4) . .
S1 C2 S3 117.1(2) . .
C2 S3 Cu 106.39(14) . 3_666
C2 S3 Cu 81.50(16) . .
Cu S3 Cu 66.50(4) 3_666 .
C2 N4 C5 121.5(5) . .
C2 N4 C7 123.0(4) . .
C5 N4 C7 115.4(4) . .
N4 C5 C6 111.6(6) . .
N4 C7 C8 112.5(5) . .
C12' P9 C10' 104.1(11) . .
C11 P9 C10 103.8(5) . .
C12' P9 C11' 101.7(11) . .
C10' P9 C11' 100.6(10) . .
C11 P9 C12 100.7(5) . .
C10 P9 C12 98.9(4) . .
C12' P9 Cu 125.6(15) . .
C11 P9 Cu 116.8(3) . .
C10' P9 Cu 111.5(14) . .
C10 P9 Cu 114.7(3) . .
C11' P9 Cu 110.2(15) . .
C12 P9 Cu 119.2(3) . .

loop_
_geom_bond_atom_site_label_1
_geom_bond_atom_site_label_2
_geom_bond_distance
_geom_bond_site_symmetry_2
Cu P9 2.2070(15) .
Cu S1 2.3638(15) .
Cu S3 2.3846(14) 3_666
Cu S3 2.4870(14) .
Cu Cu 2.6725(14) 3_666
S1 C2 1.699(5) .
C2 N4 1.326(6) .
C2 S3 1.740(4) .
S3 Cu 2.3846(13) 3_666
N4 C5 1.470(7) .
N4 C7 1.490(7) .
C5 C6 1.516(10) .
C7 C8 1.495(8) .
P9 C12' 1.770(15) .
P9 C11 1.775(9) .
P9 C10' 1.783(15) .
P9 C10 1.805(8) .
P9 C11' 1.818(16) .
P9 C12 1.828(8) .
